data_4321903
loop_
_publ_author_name
'Susan Lopez'
'Steven W. Keller'

_publ_contact_author
;
 Steven W. Keller
 123 Chemistry
 Department of Chemistry
 University of Missouri- Columbia
 Columbia, MO 65211
;
_publ_contact_author_email chemsk@showme.missouri.edu
_publ_section_title
;
 New Linear Coordination Polymers Based on Copper(I) and
 4,7-Phenanthroline: Structure Dependence on Solvent and Counteranion
;
_journal_name_full 'Inorganic Chemistry'
_journal_page_first 1883
_journal_page_last 1888
_journal_paper_doi 10.1021/ic980800z
_journal_volume 38
_journal_year 1999
_chemical_formula_moiety '[Cu1 (C12 N2 H8)(C2 H3 N1)] B1 F4'
_chemical_formula_sum 'C14 H11 B Cu F4 N3'
_chemical_formula_weight 371.61
_space_group_IT_number 14
_symmetry_cell_setting monoclinic
_symmetry_space_group_name_Hall '-P 2ybc'
_symmetry_space_group_name_H-M 'P 1 21/c 1'
_atom_sites_solution_hydrogens geom
_atom_sites_solution_primary direct
_atom_sites_solution_secondary difmap
_audit_creation_method SHELXL
_cell_angle_alpha 90.00
_cell_angle_beta 96.5480(10)
_cell_angle_gamma 90.00
_cell_formula_units_Z 4
_cell_length_a 8.7677(5)
_cell_length_b 11.5140(7)
_cell_length_c 14.8858(9)
_cell_measurement_temperature 293(2)
_cell_measurement_theta_max 54.27
_cell_measurement_theta_min 1.73
_cell_volume 1492.94(15)
_computing_cell_refinement 'SMART and SAINT (Siemens, 1995)'
_computing_data_collection 'SMART (Siemns, 1995)'
_computing_data_reduction 'SHELXL-93 (Sheldrick, 1993'
_computing_molecular_graphics 'SHELXL-93 (Sheldrick, 1993) and RES2INS (Barbour, 1996)'
_computing_publication_material 'SHELXL-93 (Sheldrick, 1993)'
_computing_structure_refinement 'SHELXL-93 (Sheldrick, 1993)'
_computing_structure_solution 'SHELXS-93 (Sheldrick, 1993)'
_diffrn_ambient_temperature 293(2)
_diffrn_measurement_device 'Siemens SMART/CCD'
_diffrn_radiation_monochromator graphite
_diffrn_radiation_source 'fine-focus sealed tube'
_diffrn_radiation_type MoK\a
_diffrn_radiation_wavelength 0.71070
_diffrn_reflns_av_R_equivalents 0.0000
_diffrn_reflns_av_sigmaI/netI 0.0245
_diffrn_reflns_limit_h_max 11
_diffrn_reflns_limit_h_min -11
_diffrn_reflns_limit_k_max 14
_diffrn_reflns_limit_k_min 0
_diffrn_reflns_limit_l_max 19
_diffrn_reflns_limit_l_min 0
_diffrn_reflns_number 3235
_diffrn_reflns_theta_max 27.12
_diffrn_reflns_theta_min 2.24
_exptl_absorpt_coefficient_mu 1.506
_exptl_absorpt_correction_type empirical
_exptl_absorpt_process_details 'SADABS (Sheldrick, 1995)'
_exptl_crystal_colour yellow
_exptl_crystal_density_diffrn 1.653
_exptl_crystal_density_meas ?
_exptl_crystal_description cubic
_exptl_crystal_F_000 744
_exptl_crystal_size_max 0.30
_exptl_crystal_size_mid 0.25
_exptl_crystal_size_min 0.15
_refine_diff_density_max 0.443
_refine_diff_density_min -0.293
_refine_diff_density_rms 0.055
_refine_ls_extinction_method none
_refine_ls_goodness_of_fit_all 1.003
_refine_ls_goodness_of_fit_obs 1.050
_refine_ls_hydrogen_treatment constr
_refine_ls_matrix_type full
_refine_ls_number_parameters 208
_refine_ls_number_reflns 3235
_refine_ls_number_restraints 0
_refine_ls_restrained_S_all 1.003
_refine_ls_restrained_S_obs 1.050
_refine_ls_R_factor_all 0.0465
_refine_ls_R_factor_obs 0.0353
_refine_ls_shift/esd_max 0.000
_refine_ls_shift/esd_mean 0.000
_refine_ls_structure_factor_coef Fsqd
_refine_ls_weighting_details 'w=1/[\s^2^(Fo^2^)+(0.0467P)^2^+0.9390P] where P=(Fo^2^+2Fc^2^)/3'
_refine_ls_weighting_scheme calc
_refine_ls_wR_factor_all 0.0942
_refine_ls_wR_factor_obs 0.0887
_reflns_number_observed 2652
_reflns_number_total 3235
_reflns_observed_criterion >2sigma(I)
_cod_data_source_file ic980800z_2.cif
_cod_data_source_block structure4
_cod_depositor_comments
;
The following automatic conversions were performed:

'_exptl_crystal_density_meas' value 'not measured' was changed to '?'
- the value is perceived as not measured.

Automatic conversion script
Id: cif_fix_values 3008 2015-01-20 13:52:24Z robertas 

The following automatic conversions were performed:

'_refine_ls_weighting_scheme' value 'calc
w=1/[\s^2^(Fo^2^)+(0.0467P)^2^+0.9390P] where P=(Fo^2^+2Fc^2^)/3' was
changed to 'calc'. New tag '_refine_ls_weighting_details' was
created. The value of the new tag was set to
'w=1/[\s^2^(Fo^2^)+(0.0467P)^2^+0.9390P] where P=(Fo^2^+2Fc^2^)/3'.

Automatic conversion script
Id: cif_fix_values 3143 2015-03-26 13:38:13Z robertas 
;
_cod_original_cell_volume 1492.9(2)
_cod_original_formula_sum 'C14 H11 B1 Cu F4 N3'
_cod_database_code 4321903

loop_
_symmetry_equiv_pos_as_xyz
'x, y, z'
'-x, y+1/2, -z+1/2'
'-x, -y, -z'
'x, -y-1/2, z-1/2'

loop_
_atom_site_aniso_label
_atom_site_aniso_U_11
_atom_site_aniso_U_22
_atom_site_aniso_U_33
_atom_site_aniso_U_23
_atom_site_aniso_U_13
_atom_site_aniso_U_12
Cu1 0.0473(2) 0.0542(2) 0.0301(2) 0.00098(13) 0.00306(12) -0.00456(14)
F1 0.0852(14) 0.111(2) 0.0724(13) -0.0080(11) -0.0155(11) -0.0469(12)
F2 0.0830(14) 0.096(2) 0.106(2) -0.0224(13) 0.0196(13) 0.0157(12)
F3 0.0860(12) 0.0609(10) 0.0549(10) -0.0166(8) 0.0125(9) -0.0143(9)
F4 0.205(3) 0.115(2) 0.0512(12) 0.0297(13) 0.010(2) -0.025(2)
N1 0.0441(10) 0.0447(11) 0.0242(9) -0.0019(8) 0.0059(7) 0.0037(8)
N2 0.0371(10) 0.0449(10) 0.0264(9) 0.0034(8) 0.0002(7) 0.0007(8)
N3 0.0514(14) 0.0607(14) 0.0437(12) 0.0093(10) -0.0007(10) -0.0101(11)
C1 0.0512(14) 0.0474(13) 0.0306(11) 0.0018(10) 0.0114(10) 0.0036(11)
C2 0.0501(14) 0.0455(13) 0.0414(13) 0.0022(11) 0.0146(10) -0.0047(11)
C3 0.0440(13) 0.0444(13) 0.0374(12) -0.0034(10) 0.0069(10) -0.0061(10)
C4 0.0350(11) 0.0354(11) 0.0291(10) -0.0030(8) 0.0068(8) 0.0014(9)
C5 0.0325(10) 0.0364(11) 0.0271(10) -0.0028(8) 0.0021(8) 0.0031(9)
C6 0.0407(12) 0.0434(13) 0.0363(12) -0.0049(10) 0.0017(9) -0.0069(10)
C7 0.0469(13) 0.0535(15) 0.0317(11) -0.0054(10) -0.0068(10) -0.0052(11)
C8 0.0435(13) 0.0519(14) 0.0280(11) 0.0026(10) -0.0025(9) 0.0009(11)
C9 0.0336(10) 0.0364(11) 0.0272(10) 0.0011(8) 0.0020(8) 0.0026(9)
C10 0.0424(12) 0.0422(13) 0.0327(11) 0.0013(10) 0.0009(9) -0.0098(10)
C11 0.0428(12) 0.0450(13) 0.0294(11) -0.0046(9) -0.0015(9) -0.0080(10)
C12 0.0368(11) 0.0369(11) 0.0260(10) -0.0036(8) 0.0047(8) 0.0038(9)
C13 0.057(2) 0.0490(14) 0.0371(13) 0.0034(11) 0.0046(11) -0.0087(12)
C14 0.049(2) 0.072(2) 0.059(2) 0.0051(15) 0.0072(13) -0.0084(14)
B1 0.059(2) 0.052(2) 0.0356(14) -0.0027(12) 0.0023(12) -0.0075(14)

loop_
_atom_site_label
_atom_site_type_symbol
_atom_site_fract_x
_atom_site_fract_y
_atom_site_fract_z
_atom_site_U_iso_or_equiv
_atom_site_thermal_displace_type
_atom_site_occupancy
_atom_site_calc_flag
_atom_site_refinement_flags
_atom_site_disorder_group
Cu1 Cu 0.93913(3) 0.16893(3) 0.16378(2) 0.04400(12) Uani 1 d . .
F1 F 1.6187(3) -0.1649(2) 0.12410(15) 0.0915(7) Uani 1 d . .
F2 F 1.3627(3) -0.1696(2) 0.1114(2) 0.0944(7) Uani 1 d . .
F3 F 1.4897(2) -0.30726(15) 0.04522(12) 0.0669(5) Uani 1 d . .
F4 F 1.4976(4) -0.3025(2) 0.1966(2) 0.1241(10) Uani 1 d . .
N1 N 1.0639(2) 0.4239(2) -0.23780(12) 0.0375(4) Uani 1 d . .
N2 N 1.0784(2) 0.2902(2) 0.12250(12) 0.0364(4) Uani 1 d . .
N3 N 0.7288(3) 0.1385(2) 0.1292(2) 0.0524(5) Uani 1 d . .
C1 C 1.1560(3) 0.5073(2) -0.2616(2) 0.0425(5) Uani 1 d . .
H1 H 1.1515(3) 0.5262(2) -0.3225(2) 0.051 Uiso 1 calc R .
C2 C 1.2581(3) 0.5677(2) -0.2010(2) 0.0449(6) Uani 1 d . .
H2 H 1.3186(3) 0.6265(2) -0.2211(2) 0.054 Uiso 1 calc R .
C3 C 1.2689(3) 0.5397(2) -0.1109(2) 0.0417(5) Uani 1 d . .
H3 H 1.3380(3) 0.5786(2) -0.0694(2) 0.050 Uiso 1 calc R .
C4 C 1.1751(2) 0.4522(2) -0.08199(14) 0.0329(4) Uani 1 d . .
C5 C 1.1795(2) 0.4160(2) 0.01190(14) 0.0321(4) Uani 1 d . .
C6 C 1.2805(3) 0.4653(2) 0.0817(2) 0.0403(5) Uani 1 d . .
H6 H 1.3480(3) 0.5238(2) 0.0689(2) 0.048 Uiso 1 calc R .
C7 C 1.2788(3) 0.4268(2) 0.1685(2) 0.0449(6) Uani 1 d . .
H7 H 1.3451(3) 0.4587(2) 0.2153(2) 0.054 Uiso 1 calc R .
C8 C 1.1771(3) 0.3396(2) 0.1860(2) 0.0416(5) Uani 1 d . .
H8 H 1.1777(3) 0.3142(2) 0.2453(2) 0.050 Uiso 1 calc R .
C9 C 1.0790(2) 0.3287(2) 0.03490(14) 0.0325(4) Uani 1 d . .
C10 C 0.9718(3) 0.2776(2) -0.0336(2) 0.0393(5) Uani 1 d . .
H10 H 0.9036(3) 0.2213(2) -0.0179(2) 0.047 Uiso 1 calc R .
C11 C 0.9688(3) 0.3104(2) -0.1208(2) 0.0395(5) Uani 1 d . .
H11 H 0.8984(3) 0.2762(2) -0.1643(2) 0.047 Uiso 1 calc R .
C12 C 1.0713(2) 0.3965(2) -0.14752(13) 0.0331(5) Uani 1 d . .
C13 C 0.6002(3) 0.1268(2) 0.1147(2) 0.0477(6) Uani 1 d . .
C14 C 0.4356(3) 0.1120(3) 0.0991(2) 0.0601(7) Uani 1 d . .
H14C H 0.4113(3) 0.0307(3) 0.0982(2) 0.072 Uiso 1 calc R .
H14B H 0.3977(3) 0.1462(3) 0.0421(2) 0.072 Uiso 1 calc R .
H14A H 0.3886(3) 0.1494(3) 0.1466(2) 0.072 Uiso 1 calc R .
B1 B 1.4946(4) -0.2372(3) 0.1202(2) 0.0491(7) Uani 1 d . .

loop_
_atom_type_symbol
_atom_type_description
_atom_type_scat_dispersion_real
_atom_type_scat_dispersion_imag
_atom_type_scat_source
C C 0.0033 0.0016 'International Tables Vol C Tables 4.2.6.8 and 6.1.1.4'
H H 0.0000 0.0000 'International Tables Vol C Tables 4.2.6.8 and 6.1.1.4'
B B 0.0013 0.0007 'International Tables Vol C Tables 4.2.6.8 and 6.1.1.4'
N N 0.0061 0.0033 'International Tables Vol C Tables 4.2.6.8 and 6.1.1.4'
F F 0.0171 0.0103 'International Tables Vol C Tables 4.2.6.8 and 6.1.1.4'
Cu Cu 0.3201 1.2651 'International Tables Vol C Tables 4.2.6.8 and 6.1.1.4'

loop_
_geom_angle_atom_site_label_1
_geom_angle_atom_site_label_2
_geom_angle_atom_site_label_3
_geom_angle
_geom_angle_site_symmetry_1
_geom_angle_site_symmetry_3
_geom_angle_publ_flag
N3 Cu1 N2 131.13(9) . . ?
N3 Cu1 N1 121.85(9) . 4_566 ?
N2 Cu1 N1 106.97(8) . 4_566 ?
C1 N1 C12 117.6(2) . . ?
C1 N1 Cu1 118.84(15) . 4_565 ?
C12 N1 Cu1 123.1(2) . 4_565 ?
C8 N2 C9 117.4(2) . . ?
C8 N2 Cu1 116.8(2) . . ?
C9 N2 Cu1 125.78(15) . . ?
C13 N3 Cu1 173.7(2) . . ?
N1 C1 C2 123.9(2) . . ?
C3 C2 C1 119.0(2) . . ?
C2 C3 C4 119.5(2) . . ?
C3 C4 C12 118.0(2) . . ?
C3 C4 C5 123.4(2) . . ?
C12 C4 C5 118.6(2) . . ?
C9 C5 C6 118.0(2) . . ?
C9 C5 C4 119.4(2) . . ?
C6 C5 C4 122.6(2) . . ?
C7 C6 C5 119.5(2) . . ?
C6 C7 C8 119.2(2) . . ?
N2 C8 C7 123.7(2) . . ?
N2 C9 C5 122.1(2) . . ?
N2 C9 C10 117.9(2) . . ?
C5 C9 C10 119.9(2) . . ?
C11 C10 C9 120.6(2) . . ?
C10 C11 C12 121.3(2) . . ?
N1 C12 C4 121.8(2) . . ?
N1 C12 C11 118.1(2) . . ?
C4 C12 C11 120.1(2) . . ?
N3 C13 C14 178.3(3) . . ?
F4 B1 F1 111.2(3) . . ?
F4 B1 F3 110.5(3) . . ?
F1 B1 F3 110.1(2) . . ?
F4 B1 F2 109.0(3) . . ?
F1 B1 F2 108.3(3) . . ?
F3 B1 F2 107.7(2) . . ?

loop_
_geom_bond_atom_site_label_1
_geom_bond_atom_site_label_2
_geom_bond_distance
_geom_bond_site_symmetry_2
_geom_bond_publ_flag
Cu1 N3 1.890(2) . ?
Cu1 N2 1.997(2) . ?
Cu1 N1 2.030(2) 4_566 ?
F1 B1 1.365(4) . ?
F2 B1 1.387(4) . ?
F3 B1 1.374(3) . ?
F4 B1 1.362(4) . ?
N1 C1 1.328(3) . ?
N1 C12 1.375(3) . ?
N1 Cu1 2.030(2) 4_565 ?
N2 C8 1.334(3) . ?
N2 C9 1.378(3) . ?
N3 C13 1.132(3) . ?
C1 C2 1.384(4) . ?
C2 C3 1.372(3) . ?
C3 C4 1.399(3) . ?
C4 C12 1.410(3) . ?
C4 C5 1.455(3) . ?
C5 C9 1.404(3) . ?
C5 C6 1.406(3) . ?
C6 C7 1.368(3) . ?
C7 C8 1.387(3) . ?
C9 C10 1.432(3) . ?
C10 C11 1.348(3) . ?
C11 C12 1.425(3) . ?
C13 C14 1.445(4) . ?
